data_4501662
loop_
_publ_author_name
'Balamurugan, D.'
'Ramkumar, V.'
'Muraleedharan, K. M.'

_publ_section_title
;
 trans-\b2,3-Amino Acid-Based Supramolecular Synthons for Probing the
 Interrelationships between Structure, Torsion-Directed Assembly, and
 Isomorphism
;
_journal_issue 6
_journal_name_full 'Crystal Growth &amp; Design'
_journal_page_first 2460
_journal_paper_doi 10.1021/cg100208m
_journal_volume 10
_journal_year 2010
_chemical_absolute_configuration unk
_chemical_formula_moiety 'C28 H36 N2 O6'
_chemical_formula_sum 'C28 H36 N2 O6'
_chemical_formula_weight 496.59
_chemical_name_systematic
;

 ?

;
_space_group_IT_number 4
_symmetry_cell_setting monoclinic
_symmetry_space_group_name_Hall 'P 2yb'
_symmetry_space_group_name_H-M 'P 1 21 1'
_atom_sites_solution_hydrogens geom
_atom_sites_solution_primary direct
_atom_sites_solution_secondary difmap
_audit_creation_method SHELXL-97
_cell_angle_alpha 90.00
_cell_angle_beta 95.697(2)
_cell_angle_gamma 90.00
_cell_formula_units_Z 2
_cell_length_a 9.8519(5)
_cell_length_b 13.1508(5)
_cell_length_c 10.8086(4)
_cell_measurement_reflns_used 1860
_cell_measurement_temperature 298(2)
_cell_measurement_theta_max 24.79
_cell_measurement_theta_min 2.45
_cell_volume 1393.45(10)
_computing_cell_refinement 'APEXII/SAINT (Bruker, 2004)'
_computing_data_collection 'APEX II,Bruker,2004'
_computing_data_reduction 'SAINT/XPREP (Bruker, 2004)'
_computing_molecular_graphics 'ORTEP3 (Farrugia, 1997) and Mercury (Bruno et al., 2002)'
_computing_publication_material 'SHELXL-97 (Sheldrick, 1997)'
_computing_structure_refinement 'SHELXL-97 (Sheldrick, 1997)'
_computing_structure_solution 'SHELXS-97 (Sheldrick, 1997)'
_diffrn_ambient_temperature 298(2)
_diffrn_measured_fraction_theta_full 0.991
_diffrn_measured_fraction_theta_max 0.991
_diffrn_measurement_device_type 'Bruker Apex II CCD area detector'
_diffrn_measurement_method 'phi and omega scans'
_diffrn_radiation_monochromator graphite
_diffrn_radiation_source 'fine-focus sealed tube'
_diffrn_radiation_type MoK\a
_diffrn_radiation_wavelength 0.71073
_diffrn_reflns_av_R_equivalents 0.0282
_diffrn_reflns_av_sigmaI/netI 0.0419
_diffrn_reflns_limit_h_max 10
_diffrn_reflns_limit_h_min -10
_diffrn_reflns_limit_k_max 13
_diffrn_reflns_limit_k_min -12
_diffrn_reflns_limit_l_max 11
_diffrn_reflns_limit_l_min -11
_diffrn_reflns_number 6618
_diffrn_reflns_theta_full 25.34
_diffrn_reflns_theta_max 25.34
_diffrn_reflns_theta_min 3.09
_exptl_absorpt_coefficient_mu 0.083
_exptl_absorpt_correction_T_max 0.9836
_exptl_absorpt_correction_T_min 0.9715
_exptl_absorpt_correction_type multi-scan
_exptl_absorpt_process_details 'SADABS (BRUKER,1999)'
_exptl_crystal_colour colourless
_exptl_crystal_density_diffrn 1.184
_exptl_crystal_density_method 'not measured'
_exptl_crystal_description Block
_exptl_crystal_F_000 532
_exptl_crystal_size_max 0.35
_exptl_crystal_size_mid 0.22
_exptl_crystal_size_min 0.20
_refine_diff_density_max 0.128
_refine_diff_density_min -0.111
_refine_diff_density_rms 0.026
_refine_ls_abs_structure_details 'Flack H D (1983), Acta Cryst. A39, 876-881'
_refine_ls_abs_structure_Flack 0.8(16)
_refine_ls_extinction_coef 0.013(3)
_refine_ls_extinction_expression Fc^*^=kFc[1+0.001xFc^2^\l^3^/sin(2\q)]^-1/4^
_refine_ls_extinction_method SHELXL
_refine_ls_goodness_of_fit_ref 0.822
_refine_ls_hydrogen_treatment mixed
_refine_ls_matrix_type full
_refine_ls_number_parameters 335
_refine_ls_number_reflns 3018
_refine_ls_number_restraints 1
_refine_ls_restrained_S_all 0.821
_refine_ls_R_factor_all 0.0551
_refine_ls_R_factor_gt 0.0404
_refine_ls_shift/su_max 0.000
_refine_ls_shift/su_mean 0.000
_refine_ls_structure_factor_coef Fsqd
_refine_ls_weighting_details 'calc w=1/[\s^2^(Fo^2^)+(0.1000P)^2^+0.2200P] where P=(Fo^2^+2Fc^2^)/3'
_refine_ls_weighting_scheme calc
_refine_ls_wR_factor_gt 0.1070
_refine_ls_wR_factor_ref 0.1235
_reflns_number_gt 2486
_reflns_number_total 3018
_reflns_threshold_expression >2sigma(I)
_cod_data_source_file cg100208m_si_001.cif
_cod_data_source_block 2
_cod_depositor_comments
;
The following automatic conversions were performed:

'_symmetry_cell_setting' value 'Monoclinic' changed to 'monoclinic'
according to /home/saulius/struct/CIF-dictionaries/cif_core.dic
dictionary named 'cif_core.dic' version 2.4.2 from 2011-04-26.

Automatic conversion script
Id: cif_fix_values 1715 2011-07-08 13:25:40Z adriana 
;
_cod_original_sg_symbol_Hall 'P 2yb '
_cod_original_sg_symbol_H-M P2(1)
_cod_database_code 4501662

loop_
_symmetry_equiv_pos_as_xyz
'x, y, z'
'-x, y+1/2, -z'

loop_
_atom_site_label
_atom_site_type_symbol
_atom_site_fract_x
_atom_site_fract_y
_atom_site_fract_z
_atom_site_U_iso_or_equiv
_atom_site_adp_type
_atom_site_occupancy
_atom_site_symmetry_multiplicity
_atom_site_calc_flag
_atom_site_refinement_flags
C1 C 0.7231(5) 0.4557(3) 0.3843(4) 0.0667(12) Uani 1 1 d .
C2 C 0.9087(5) 0.4635(3) 0.2746(5) 0.0768(13) Uani 1 1 d .
H2A H 0.9961 0.4772 0.3211 0.092 Uiso 1 1 calc R
H2B H 0.9140 0.4826 0.1885 0.092 Uiso 1 1 calc R
C3 C 0.8723(4) 0.3520(3) 0.2837(4) 0.0537(10) Uani 1 1 d .
H3 H 0.9494 0.3145 0.3261 0.064 Uiso 1 1 calc R
C4 C 0.8293(4) 0.3034(3) 0.1603(4) 0.0695(12) Uani 1 1 d .
H4A H 0.7823 0.2402 0.1741 0.083 Uiso 1 1 calc R
H4B H 0.7652 0.3480 0.1128 0.083 Uiso 1 1 calc R
C5 C 0.9457(4) 0.2817(3) 0.0855(4) 0.0598(11) Uani 1 1 d .
C6 C 0.9525(5) 0.3180(5) -0.0296(5) 0.0983(17) Uani 1 1 d .
H6 H 0.8852 0.3626 -0.0630 0.118 Uiso 1 1 calc R
C7 C 1.0575(8) 0.2909(5) -0.1006(5) 0.112(2) Uani 1 1 d .
H7 H 1.0564 0.3140 -0.1820 0.134 Uiso 1 1 calc R
C8 C 1.1562(7) 0.2341(6) -0.0539(7) 0.127(2) Uani 1 1 d .
H8 H 1.2283 0.2182 -0.0998 0.152 Uiso 1 1 calc R
C9 C 1.1534(10) 0.1987(10) 0.0605(8) 0.234(7) Uani 1 1 d .
H9 H 1.2236 0.1572 0.0951 0.281 Uiso 1 1 calc R
C10 C 1.0475(9) 0.2229(7) 0.1279(6) 0.185(5) Uani 1 1 d .
H10 H 1.0477 0.1964 0.2077 0.222 Uiso 1 1 calc R
C11 C 0.7190(4) 0.2692(3) 0.4223(3) 0.0526(10) Uani 1 1 d .
C12 C 0.5984(4) 0.2721(3) 0.4976(3) 0.0535(10) Uani 1 1 d .
H12 H 0.5974 0.3383 0.5390 0.064 Uiso 1 1 calc R
C13 C 0.4665(4) 0.2626(3) 0.4071(3) 0.0509(9) Uani 1 1 d .
H13 H 0.4767 0.3089 0.3375 0.061 Uiso 1 1 calc R
C14 C 0.3414(4) 0.2968(3) 0.4663(3) 0.0490(10) Uani 1 1 d .
C15 C 0.2411(4) 0.2322(3) 0.4976(4) 0.0675(12) Uani 1 1 d .
H15 H 0.2510 0.1627 0.4857 0.081 Uiso 1 1 calc R
C16 C 0.1255(4) 0.2679(3) 0.5463(4) 0.0711(12) Uani 1 1 d .
H16 H 0.0589 0.2225 0.5668 0.085 Uiso 1 1 calc R
C17 C 0.1088(4) 0.3702(3) 0.5645(3) 0.0547(10) Uani 1 1 d .
C18 C 0.2073(4) 0.4364(3) 0.5359(4) 0.0681(12) Uani 1 1 d .
H18 H 0.1975 0.5058 0.5487 0.082 Uiso 1 1 calc R
C19 C 0.3215(4) 0.3989(3) 0.4879(4) 0.0704(13) Uani 1 1 d .
H19 H 0.3885 0.4446 0.4692 0.084 Uiso 1 1 calc R
C20 C -0.0295(5) 0.4996(4) 0.6437(5) 0.0904(15) Uani 1 1 d .
H20A H -0.0196 0.5439 0.5745 0.136 Uiso 1 1 calc R
H20B H 0.0387 0.5158 0.7105 0.136 Uiso 1 1 calc R
H20C H -0.1185 0.5085 0.6711 0.136 Uiso 1 1 calc R
C21 C 0.6110(4) 0.1896(3) 0.5972(4) 0.0642(11) Uani 1 1 d .
H21A H 0.5293 0.1904 0.6404 0.077 Uiso 1 1 calc R
H21B H 0.6152 0.1240 0.5567 0.077 Uiso 1 1 calc R
C22 C 0.7343(4) 0.1998(4) 0.6926(4) 0.0782(13) Uani 1 1 d .
H22A H 0.8165 0.1950 0.6505 0.094 Uiso 1 1 calc R
H22B H 0.7330 0.2666 0.7306 0.094 Uiso 1 1 calc R
C23 C 0.7389(6) 0.1202(5) 0.7929(5) 0.119(2) Uani 1 1 d .
H23A H 0.7313 0.0539 0.7556 0.179 Uiso 1 1 calc R
H23B H 0.6647 0.1307 0.8427 0.179 Uiso 1 1 calc R
H23C H 0.8238 0.1252 0.8445 0.179 Uiso 1 1 calc R
C24 C 0.4876(4) 0.1386(3) 0.2424(4) 0.0594(10) Uani 1 1 d .
C25 C 0.5239(5) -0.0108(3) 0.1126(4) 0.0703(12) Uani 1 1 d .
C26 C 0.4993(6) -0.1225(4) 0.1371(6) 0.1090(19) Uani 1 1 d .
H26A H 0.4049 -0.1328 0.1486 0.163 Uiso 1 1 calc R
H26B H 0.5549 -0.1433 0.2107 0.163 Uiso 1 1 calc R
H26C H 0.5225 -0.1620 0.0676 0.163 Uiso 1 1 calc R
C27 C 0.4399(5) 0.0252(4) -0.0051(5) 0.0991(16) Uani 1 1 d .
H27A H 0.3446 0.0190 0.0052 0.149 Uiso 1 1 calc R
H27B H 0.4611 -0.0158 -0.0742 0.149 Uiso 1 1 calc R
H27C H 0.4611 0.0950 -0.0207 0.149 Uiso 1 1 calc R
C28 C 0.6739(4) 0.0106(4) 0.1077(4) 0.0840(13) Uani 1 1 d .
H28A H 0.7060 -0.0256 0.0392 0.126 Uiso 1 1 calc R
H28B H 0.7238 -0.0112 0.1839 0.126 Uiso 1 1 calc R
H28C H 0.6873 0.0823 0.0968 0.126 Uiso 1 1 calc R
N1 N 0.7611(3) 0.3573(2) 0.3637(3) 0.0518(8) Uani 1 1 d .
N2 N 0.4518(3) 0.1614(2) 0.3555(4) 0.0596(9) Uani 1 1 d .
O1 O 0.8028(3) 0.5190(2) 0.3258(3) 0.0846(9) Uani 1 1 d .
O2 O 0.6327(3) 0.48685(19) 0.4407(3) 0.0912(11) Uani 1 1 d .
O3 O 0.7810(3) 0.1913(2) 0.4046(3) 0.0712(8) Uani 1 1 d .
O4 O -0.0136(3) 0.3979(2) 0.6070(3) 0.0754(9) Uani 1 1 d .
O5 O 0.5236(3) 0.1996(2) 0.1685(3) 0.0717(8) Uani 1 1 d .
O6 O 0.4744(3) 0.0374(2) 0.2222(3) 0.0766(9) Uani 1 1 d .
H1X H 0.435(4) 0.114(3) 0.407(4) 0.060(13) Uiso 1 1 d .

loop_
_atom_site_aniso_label
_atom_site_aniso_U_11
_atom_site_aniso_U_22
_atom_site_aniso_U_33
_atom_site_aniso_U_23
_atom_site_aniso_U_13
_atom_site_aniso_U_12
C1 0.067(3) 0.044(3) 0.091(3) 0.000(2) 0.017(3) -0.012(2)
C2 0.075(3) 0.065(3) 0.094(3) -0.003(2) 0.028(3) -0.010(2)
C3 0.051(2) 0.046(2) 0.066(3) 0.0053(18) 0.0133(19) -0.0055(18)
C4 0.059(3) 0.075(3) 0.076(3) -0.009(2) 0.015(2) -0.012(2)
C5 0.057(3) 0.058(3) 0.066(3) 0.011(2) 0.014(2) -0.003(2)
C6 0.091(4) 0.136(5) 0.067(3) 0.012(3) 0.004(3) 0.029(3)
C7 0.128(5) 0.148(6) 0.065(3) 0.021(3) 0.037(4) 0.007(4)
C8 0.092(4) 0.181(7) 0.114(5) 0.005(5) 0.050(4) 0.028(4)
C9 0.213(9) 0.381(16) 0.120(6) 0.068(8) 0.075(6) 0.208(11)
C10 0.216(8) 0.245(10) 0.109(5) 0.084(6) 0.088(6) 0.165(8)
C11 0.051(2) 0.041(2) 0.068(2) 0.0014(19) 0.0117(19) 0.001(2)
C12 0.055(2) 0.041(2) 0.067(2) -0.0044(18) 0.014(2) -0.0002(18)
C13 0.060(3) 0.034(2) 0.061(2) -0.0021(17) 0.014(2) -0.0025(17)
C14 0.046(2) 0.035(2) 0.067(2) 0.0006(16) 0.0107(19) -0.0037(16)
C15 0.071(3) 0.037(2) 0.098(3) 0.002(2) 0.023(3) 0.003(2)
C16 0.059(3) 0.053(3) 0.105(3) 0.012(2) 0.032(2) 0.003(2)
C17 0.050(3) 0.050(3) 0.064(3) 0.0027(19) 0.0054(19) 0.011(2)
C18 0.052(3) 0.044(2) 0.110(3) -0.010(2) 0.014(2) -0.004(2)
C19 0.056(3) 0.035(3) 0.122(4) -0.003(2) 0.020(3) -0.0084(19)
C20 0.071(3) 0.074(3) 0.127(4) -0.028(3) 0.014(3) 0.014(2)
C21 0.066(3) 0.058(2) 0.072(3) 0.011(2) 0.021(2) 0.002(2)
C22 0.071(3) 0.093(3) 0.071(3) 0.013(2) 0.006(2) 0.004(3)
C23 0.122(5) 0.137(5) 0.098(4) 0.049(4) 0.003(3) 0.001(4)
C24 0.052(2) 0.050(3) 0.077(3) -0.007(2) 0.014(2) -0.0043(19)
C25 0.076(3) 0.063(3) 0.073(3) -0.020(2) 0.018(3) -0.006(2)
C26 0.141(5) 0.068(4) 0.125(5) -0.033(3) 0.046(4) -0.021(3)
C27 0.087(4) 0.110(4) 0.099(4) -0.038(3) 0.002(3) -0.008(3)
C28 0.071(3) 0.094(4) 0.088(3) -0.010(3) 0.010(2) 0.005(3)
N1 0.0543(19) 0.0348(19) 0.068(2) 0.0019(15) 0.0164(16) -0.0010(15)
N2 0.071(2) 0.045(2) 0.066(2) -0.0028(19) 0.0248(18) -0.0031(16)
O1 0.089(2) 0.0453(17) 0.126(2) 0.0013(16) 0.043(2) -0.0178(16)
O2 0.091(2) 0.0387(17) 0.154(3) -0.0060(17) 0.060(2) -0.0010(15)
O3 0.0741(19) 0.0501(17) 0.095(2) 0.0086(14) 0.0340(15) 0.0116(16)
O4 0.062(2) 0.0617(19) 0.104(2) -0.0024(16) 0.0187(16) 0.0090(14)
O5 0.080(2) 0.0651(19) 0.071(2) 0.0017(16) 0.0177(16) -0.0103(16)
O6 0.099(2) 0.0529(19) 0.084(2) -0.0188(15) 0.0363(17) -0.0112(15)

loop_
_atom_type_symbol
_atom_type_description
_atom_type_scat_dispersion_real
_atom_type_scat_dispersion_imag
_atom_type_scat_source
C C 0.0033 0.0016 'International Tables Vol C Tables 4.2.6.8 and 6.1.1.4'
H H 0.0000 0.0000 'International Tables Vol C Tables 4.2.6.8 and 6.1.1.4'
N N 0.0061 0.0033 'International Tables Vol C Tables 4.2.6.8 and 6.1.1.4'
O O 0.0106 0.0060 'International Tables Vol C Tables 4.2.6.8 and 6.1.1.4'

loop_
_geom_angle_atom_site_label_1
_geom_angle_atom_site_label_2
_geom_angle_atom_site_label_3
_geom_angle
O2 C1 O1 121.7(4)
O2 C1 N1 129.3(4)
O1 C1 N1 109.0(4)
O1 C2 C3 106.4(3)
O1 C2 H2A 110.5
C3 C2 H2A 110.5
O1 C2 H2B 110.5
C3 C2 H2B 110.5
H2A C2 H2B 108.6
N1 C3 C4 112.5(3)
N1 C3 C2 100.9(3)
C4 C3 C2 113.7(3)
N1 C3 H3 109.8
C4 C3 H3 109.8
C2 C3 H3 109.8
C5 C4 C3 113.4(3)
C5 C4 H4A 108.9
C3 C4 H4A 108.9
C5 C4 H4B 108.9
C3 C4 H4B 108.9
H4A C4 H4B 107.7
C10 C5 C6 115.3(4)
C10 C5 C4 121.6(4)
C6 C5 C4 123.1(4)
C5 C6 C7 121.9(5)
C5 C6 H6 119.1
C7 C6 H6 119.1
C8 C7 C6 120.3(5)
C8 C7 H7 119.8
C6 C7 H7 119.8
C7 C8 C9 119.0(6)
C7 C8 H8 120.5
C9 C8 H8 120.5
C8 C9 C10 120.2(7)
C8 C9 H9 119.9
C10 C9 H9 119.9
C5 C10 C9 123.2(6)
C5 C10 H10 118.4
C9 C10 H10 118.4
O3 C11 N1 116.7(3)
O3 C11 C12 122.8(3)
N1 C11 C12 120.5(3)
C11 C12 C21 110.5(3)
C11 C12 C13 108.3(3)
C21 C12 C13 113.1(3)
C11 C12 H12 108.3
C21 C12 H12 108.3
C13 C12 H12 108.3
N2 C13 C14 112.5(3)
N2 C13 C12 111.3(3)
C14 C13 C12 112.1(3)
N2 C13 H13 106.9
C14 C13 H13 106.9
C12 C13 H13 106.9
C15 C14 C19 116.3(3)
C15 C14 C13 123.9(3)
C19 C14 C13 119.8(3)
C14 C15 C16 121.6(4)
C14 C15 H15 119.2
C16 C15 H15 119.2
C17 C16 C15 120.2(4)
C17 C16 H16 119.9
C15 C16 H16 119.9
C18 C17 C16 119.7(4)
C18 C17 O4 124.9(4)
C16 C17 O4 115.3(3)
C17 C18 C19 118.9(4)
C17 C18 H18 120.5
C19 C18 H18 120.5
C18 C19 C14 123.2(3)
C18 C19 H19 118.4
C14 C19 H19 118.4
O4 C20 H20A 109.5
O4 C20 H20B 109.5
H20A C20 H20B 109.5
O4 C20 H20C 109.5
H20A C20 H20C 109.5
H20B C20 H20C 109.5
C22 C21 C12 114.9(3)
C22 C21 H21A 108.6
C12 C21 H21A 108.6
C22 C21 H21B 108.6
C12 C21 H21B 108.6
H21A C21 H21B 107.5
C23 C22 C21 113.1(4)
C23 C22 H22A 109.0
C21 C22 H22A 109.0
C23 C22 H22B 109.0
C21 C22 H22B 109.0
H22A C22 H22B 107.8
C22 C23 H23A 109.5
C22 C23 H23B 109.5
H23A C23 H23B 109.5
C22 C23 H23C 109.5
H23A C23 H23C 109.5
H23B C23 H23C 109.5
O5 C24 N2 125.1(4)
O5 C24 O6 125.2(4)
N2 C24 O6 109.7(4)
O6 C25 C28 110.6(3)
O6 C25 C26 101.8(3)
C28 C25 C26 111.2(4)
O6 C25 C27 110.1(4)
C28 C25 C27 111.4(4)
C26 C25 C27 111.3(4)
C25 C26 H26A 109.5
C25 C26 H26B 109.5
H26A C26 H26B 109.5
C25 C26 H26C 109.5
H26A C26 H26C 109.5
H26B C26 H26C 109.5
C25 C27 H27A 109.5
C25 C27 H27B 109.5
H27A C27 H27B 109.5
C25 C27 H27C 109.5
H27A C27 H27C 109.5
H27B C27 H27C 109.5
C25 C28 H28A 109.5
C25 C28 H28B 109.5
H28A C28 H28B 109.5
C25 C28 H28C 109.5
H28A C28 H28C 109.5
H28B C28 H28C 109.5
C1 N1 C11 127.5(3)
C1 N1 C3 111.9(3)
C11 N1 C3 119.9(3)
C24 N2 C13 122.2(4)
C24 N2 H1X 121(3)
C13 N2 H1X 116(3)
C1 O1 C2 110.4(3)
C17 O4 C20 118.0(3)
C24 O6 C25 121.3(3)

loop_
_geom_bond_atom_site_label_1
_geom_bond_atom_site_label_2
_geom_bond_distance
C1 O2 1.200(5)
C1 O1 1.345(5)
C1 N1 1.371(5)
C2 O1 1.429(5)
C2 C3 1.516(6)
C2 H2A 0.9700
C2 H2B 0.9700
C3 N1 1.464(5)
C3 C4 1.502(5)
C3 H3 0.9800
C4 C5 1.495(5)
C4 H4A 0.9700
C4 H4B 0.9700
C5 C10 1.313(7)
C5 C6 1.340(6)
C6 C7 1.394(7)
C6 H6 0.9300
C7 C8 1.289(8)
C7 H7 0.9300
C8 C9 1.324(9)
C8 H8 0.9300
C9 C10 1.368(8)
C9 H9 0.9300
C10 H10 0.9300
C11 O3 1.217(4)
C11 N1 1.403(4)
C11 C12 1.506(5)
C12 C21 1.525(5)
C12 C13 1.552(5)
C12 H12 0.9800
C13 N2 1.444(5)
C13 C14 1.512(5)
C13 H13 0.9800
C14 C15 1.371(5)
C14 C19 1.380(5)
C15 C16 1.384(5)
C15 H15 0.9300
C16 C17 1.371(6)
C16 H16 0.9300
C17 C18 1.362(5)
C17 O4 1.382(5)
C18 C19 1.376(6)
C18 H18 0.9300
C19 H19 0.9300
C20 O4 1.408(5)
C20 H20A 0.9600
C20 H20B 0.9600
C20 H20C 0.9600
C21 C22 1.519(6)
C21 H21A 0.9700
C21 H21B 0.9700
C22 C23 1.505(7)
C22 H22A 0.9700
C22 H22B 0.9700
C23 H23A 0.9600
C23 H23B 0.9600
C23 H23C 0.9600
C24 O5 1.210(5)
C24 N2 1.339(5)
C24 O6 1.353(4)
C25 O6 1.469(5)
C25 C28 1.511(6)
C25 C26 1.516(6)
C25 C27 1.523(7)
C26 H26A 0.9600
C26 H26B 0.9600
C26 H26C 0.9600
C27 H27A 0.9600
C27 H27B 0.9600
C27 H27C 0.9600
C28 H28A 0.9600
C28 H28B 0.9600
C28 H28C 0.9600
N2 H1X 0.85(4)

loop_
_geom_torsion_atom_site_label_1
_geom_torsion_atom_site_label_2
_geom_torsion_atom_site_label_3
_geom_torsion_atom_site_label_4
_geom_torsion
O1 C2 C3 N1 -11.0(4)
O1 C2 C3 C4 109.6(4)
N1 C3 C4 C5 -170.6(3)
C2 C3 C4 C5 75.6(5)
C3 C4 C5 C10 58.6(8)
C3 C4 C5 C6 -123.1(5)
C10 C5 C6 C7 2.9(9)
C4 C5 C6 C7 -175.5(5)
C5 C6 C7 C8 -4.0(10)
C6 C7 C8 C9 2.7(13)
C7 C8 C9 C10 -0.5(17)
C6 C5 C10 C9 -0.6(13)
C4 C5 C10 C9 177.7(9)
C8 C9 C10 C5 -0.6(19)
O3 C11 C12 C21 29.7(5)
N1 C11 C12 C21 -153.4(3)
O3 C11 C12 C13 -94.7(4)
N1 C11 C12 C13 82.2(4)
C11 C12 C13 N2 70.8(4)
C21 C12 C13 N2 -52.0(4)
C11 C12 C13 C14 -162.3(3)
C21 C12 C13 C14 74.9(4)
N2 C13 C14 C15 16.2(5)
C12 C13 C14 C15 -110.0(4)
N2 C13 C14 C19 -161.6(4)
C12 C13 C14 C19 72.1(4)
C19 C14 C15 C16 1.0(6)
C13 C14 C15 C16 -177.0(4)
C14 C15 C16 C17 0.0(7)
C15 C16 C17 C18 -0.9(6)
C15 C16 C17 O4 176.5(4)
C16 C17 C18 C19 0.7(6)
O4 C17 C18 C19 -176.5(4)
C17 C18 C19 C14 0.4(7)
C15 C14 C19 C18 -1.2(6)
C13 C14 C19 C18 176.8(4)
C11 C12 C21 C22 62.0(4)
C13 C12 C21 C22 -176.4(3)
C12 C21 C22 C23 177.0(4)
O2 C1 N1 C11 -12.5(7)
O1 C1 N1 C11 169.6(3)
O2 C1 N1 C3 176.7(5)
O1 C1 N1 C3 -1.2(5)
O3 C11 N1 C1 -168.8(4)
C12 C11 N1 C1 14.2(5)
O3 C11 N1 C3 1.3(5)
C12 C11 N1 C3 -175.7(3)
C4 C3 N1 C1 -113.7(4)
C2 C3 N1 C1 7.7(4)
C4 C3 N1 C11 74.7(4)
C2 C3 N1 C11 -163.9(3)
O5 C24 N2 C13 -6.8(6)
O6 C24 N2 C13 174.6(3)
C14 C13 N2 C24 134.5(4)
C12 C13 N2 C24 -98.7(4)
O2 C1 O1 C2 175.3(4)
N1 C1 O1 C2 -6.6(5)
C3 C2 O1 C1 11.4(5)
C18 C17 O4 C20 -11.3(6)
C16 C17 O4 C20 171.5(4)
O5 C24 O6 C25 9.6(6)
N2 C24 O6 C25 -171.8(3)
C28 C25 O6 C24 56.6(5)
C26 C25 O6 C24 174.9(4)
C27 C25 O6 C24 -67.0(5)
